data_7050796
loop_
_publ_author_name
'Aldridge, Simon'
'Calder, Richard J.'
'Coombs, Deborah L.'
'Jones, Cameron'
'Steed, Jonathan W.'
'Coles, Simon'
'Hursthouse, Michael B.'

_publ_section_title
;
 Intramolecular base-stabilised adducts of main group halides
;
_journal_issue 6
_journal_name_full 'New Journal of Chemistry'
_journal_page_first 677
_journal_paper_doi 10.1039/b110692a
_journal_volume 26
_journal_year 2002
_chemical_formula_sum 'C9 H15 Cl3 N2 Si Sn'
_chemical_formula_weight 404.36
_chemical_name_systematic
;
?
;
_space_group_IT_number 2
_symmetry_cell_setting triclinic
_symmetry_space_group_name_Hall '-P 1'
_symmetry_space_group_name_H-M 'P -1'
_atom_sites_solution_hydrogens geom
_atom_sites_solution_primary direct
_atom_sites_solution_secondary difmap
_audit_creation_method SHELXL-97
_cell_angle_alpha 93.62(3)
_cell_angle_beta 90.61(3)
_cell_angle_gamma 104.26(3)
_cell_formula_units_Z 4
_cell_length_a 9.2498(18)
_cell_length_b 9.7081(19)
_cell_length_c 17.738(4)
_cell_measurement_reflns_used 18630
_cell_measurement_temperature 150(2)
_cell_measurement_theta_max 27.48
_cell_measurement_theta_min 1.00
_cell_volume 1540.1(6)
_computing_cell_refinement 'DENZO, COLLECT'
_computing_data_reduction 'DENZO, COLLECT'
_computing_molecular_graphics 'CAMERON (Watkin, Pearce 1995)'
_computing_structure_refinement 'SHELXL-97 (Sheldrick, 1997)'
_computing_structure_solution 'SHELXS-97 (Sheldrick, 1990)'
_diffrn_ambient_temperature 150(2)
_diffrn_detector_area_resol_mean 9.091
_diffrn_measured_fraction_theta_full 0.984
_diffrn_measured_fraction_theta_max 0.984
_diffrn_measurement_device_type 'Nonius KappaCCD Area Detector'
_diffrn_measurement_method '\f and \w scans to fill Ewald Sphere'
_diffrn_radiation_monochromator graphite
_diffrn_radiation_source 'Nonius FR591 rotating anode'
_diffrn_radiation_type MoK\a
_diffrn_radiation_wavelength 0.71073
_diffrn_reflns_av_R_equivalents 0.0809
_diffrn_reflns_av_sigmaI/netI 0.0559
_diffrn_reflns_limit_h_max 11
_diffrn_reflns_limit_h_min -12
_diffrn_reflns_limit_k_max 12
_diffrn_reflns_limit_k_min -12
_diffrn_reflns_limit_l_max 23
_diffrn_reflns_limit_l_min -23
_diffrn_reflns_number 23521
_diffrn_reflns_theta_full 27.46
_diffrn_reflns_theta_max 27.46
_diffrn_reflns_theta_min 1.15
_exptl_absorpt_coefficient_mu 2.235
_exptl_absorpt_correction_T_max 0.8074
_exptl_absorpt_correction_T_min 0.6634
_exptl_absorpt_correction_type multi-scan
_exptl_crystal_colour yellow
_exptl_crystal_density_diffrn 1.744
_exptl_crystal_density_method 'not measured'
_exptl_crystal_description block
_exptl_crystal_F_000 792
_exptl_crystal_size_max 0.20
_exptl_crystal_size_mid 0.12
_exptl_crystal_size_min 0.10
_refine_diff_density_max 0.736
_refine_diff_density_min -1.075
_refine_diff_density_rms 0.116
_refine_ls_extinction_coef 0.0022(4)
_refine_ls_extinction_expression Fc^*^=kFc[1+0.001xFc^2^\l^3^/sin(2\q)]^-1/4^
_refine_ls_extinction_method SHELXL
_refine_ls_goodness_of_fit_ref 0.980
_refine_ls_hydrogen_treatment constr
_refine_ls_matrix_type full
_refine_ls_number_parameters 298
_refine_ls_number_reflns 6924
_refine_ls_number_restraints 0
_refine_ls_restrained_S_all 0.980
_refine_ls_R_factor_all 0.0386
_refine_ls_R_factor_gt 0.0307
_refine_ls_shift/su_max 0.043
_refine_ls_shift/su_mean 0.002
_refine_ls_structure_factor_coef Fsqd
_refine_ls_weighting_details 'calc w=1/[\s^2^(Fo^2^)+(0.0440P)^2^+0.0000P] where P=(Fo^2^+2Fc^2^)/3'
_refine_ls_weighting_scheme calc
_refine_ls_wR_factor_gt 0.0769
_refine_ls_wR_factor_ref 0.0812
_reflns_number_gt 5961
_reflns_number_total 6924
_reflns_threshold_expression >2sigma(I)
_cod_data_source_file b110692a.txt
_cod_data_source_block s92
_cod_depositor_comments
;
The following automatic conversions were performed:
'_symmetry_cell_setting' value 'Triclinic' changed to 'triclinic'
according to '/home/saulius/struct/CIF-dictionaries/cif_core.dic'
dictionary named 'cif_core.dic' version 2.4.1 from 2010-06-29.

Automatic conversion script
Id: cif_fix_enum 1527 2010-12-29 10:47:43Z saulius 

The following automatic conversions were performed:

'_exptl_absorpt_correction_type' tag value 'multi-scans' was replaced
with 'multi-scan' value.

Automatic conversion script
Id: cif_fix_values 1646 2011-03-28 12:23:43Z adriana 
;
_cod_original_cell_volume 1540.1(5)
_cod_original_sg_symbol_H-M P-1
_cod_database_code 7050796

loop_
_symmetry_equiv_pos_as_xyz
'x, y, z'
'-x, -y, -z'

loop_
_atom_site_label
_atom_site_type_symbol
_atom_site_fract_x
_atom_site_fract_y
_atom_site_fract_z
_atom_site_U_iso_or_equiv
_atom_site_adp_type
_atom_site_occupancy
_atom_site_symmetry_multiplicity
_atom_site_calc_flag
_atom_site_refinement_flags
_atom_site_disorder_assembly
_atom_site_disorder_group
C1 C 0.0035(3) 0.2624(2) 0.26032(14) 0.0220(5) Uani 1 1 d . . .
C2 C -0.1285(3) 0.2912(3) 0.28861(16) 0.0285(6) Uani 1 1 d . . .
H2 H -0.1519 0.2828 0.3404 0.034 Uiso 1 1 calc R . .
C3 C -0.2222(3) 0.3317(3) 0.23862(18) 0.0339(7) Uani 1 1 d . . .
H3 H -0.3115 0.3523 0.2566 0.041 Uiso 1 1 calc R . .
C4 C -0.1904(3) 0.3435(3) 0.16267(18) 0.0346(7) Uani 1 1 d . . .
H4 H -0.2568 0.3721 0.1293 0.042 Uiso 1 1 calc R . .
C5 C -0.0614(3) 0.3132(3) 0.13620(16) 0.0290(6) Uani 1 1 d . . .
C6 C -0.0159(3) 0.3179(3) 0.05529(16) 0.0426(7) Uani 1 1 d . . .
H6A H 0.0866 0.3759 0.0526 0.064 Uiso 1 1 calc R . .
H6B H -0.0831 0.3598 0.0263 0.064 Uiso 1 1 calc R . .
H6C H -0.0215 0.2210 0.0341 0.064 Uiso 1 1 calc R . .
C7 C 0.0405(3) 0.2912(3) 0.45393(17) 0.0401(7) Uani 1 1 d . . .
H7A H 0.0370 0.3838 0.4361 0.060 Uiso 1 1 calc R . .
H7B H 0.0815 0.3042 0.5058 0.060 Uiso 1 1 calc R . .
H7C H -0.0605 0.2287 0.4527 0.060 Uiso 1 1 calc R . .
C8 C 0.1392(4) 0.0213(3) 0.41274(18) 0.0444(8) Uani 1 1 d . . .
H8A H 0.0336 -0.0295 0.4076 0.067 Uiso 1 1 calc R . .
H8B H 0.1751 0.0172 0.4645 0.067 Uiso 1 1 calc R . .
H8C H 0.1972 -0.0235 0.3773 0.067 Uiso 1 1 calc R . .
C9 C 0.3585(3) 0.3120(4) 0.40759(19) 0.0466(8) Uani 1 1 d . . .
H9A H 0.4251 0.2558 0.3867 0.070 Uiso 1 1 calc R . .
H9B H 0.3796 0.3330 0.4619 0.070 Uiso 1 1 calc R . .
H9C H 0.3748 0.4015 0.3825 0.070 Uiso 1 1 calc R . .
C10 C -0.6235(3) -0.2808(2) 0.23682(14) 0.0228(5) Uani 1 1 d . . .
C11 C -0.7693(3) -0.3217(3) 0.20651(17) 0.0312(6) Uani 1 1 d . . .
H11 H -0.7879 -0.3250 0.1536 0.037 Uiso 1 1 calc R . .
C12 C -0.8838(3) -0.3567(3) 0.25508(18) 0.0341(7) Uani 1 1 d . . .
H12 H -0.9833 -0.3845 0.2353 0.041 Uiso 1 1 calc R . .
C13 C -0.8591(3) -0.3528(3) 0.33282(17) 0.0339(7) Uani 1 1 d . . .
H13 H -0.9404 -0.3780 0.3657 0.041 Uiso 1 1 calc R . .
C14 C -0.7148(3) -0.3120(3) 0.36124(16) 0.0306(6) Uani 1 1 d . . .
C15 C -0.6719(4) -0.2989(3) 0.44378(16) 0.0415(7) Uani 1 1 d . . .
H15A H -0.5938 -0.3491 0.4518 0.062 Uiso 1 1 calc R . .
H15B H -0.7594 -0.3409 0.4729 0.062 Uiso 1 1 calc R . .
H15C H -0.6345 -0.1980 0.4605 0.062 Uiso 1 1 calc R . .
C16 C -0.3029(3) -0.3231(3) 0.08276(18) 0.0404(7) Uani 1 1 d . . .
H16A H -0.2145 -0.2922 0.1164 0.061 Uiso 1 1 calc R . .
H16B H -0.2733 -0.3102 0.0303 0.061 Uiso 1 1 calc R . .
H16C H -0.3496 -0.4239 0.0886 0.061 Uiso 1 1 calc R . .
C17 C -0.3524(4) -0.0234(3) 0.09754(18) 0.0433(8) Uani 1 1 d . . .
H17A H -0.4260 0.0318 0.1089 0.065 Uiso 1 1 calc R . .
H17B H -0.3192 -0.0097 0.0456 0.065 Uiso 1 1 calc R . .
H17C H -0.2666 0.0091 0.1327 0.065 Uiso 1 1 calc R . .
C18 C -0.6028(4) -0.2759(3) 0.04223(16) 0.0409(7) Uani 1 1 d . . .
H18A H -0.6517 -0.3755 0.0499 0.061 Uiso 1 1 calc R . .
H18B H -0.5704 -0.2679 -0.0101 0.061 Uiso 1 1 calc R . .
H18C H -0.6731 -0.2167 0.0523 0.061 Uiso 1 1 calc R . .
N1 N 0.1149(2) 0.2182(2) 0.29565(12) 0.0233(4) Uani 1 1 d . . .
N2 N 0.0295(2) 0.2721(2) 0.18542(12) 0.0243(4) Uani 1 1 d . . .
N3 N -0.4883(2) -0.2394(2) 0.20267(12) 0.0247(5) Uani 1 1 d . . .
N4 N -0.6020(2) -0.2777(2) 0.31259(12) 0.0244(5) Uani 1 1 d . . .
Cl1 Cl 0.14769(9) 0.01469(8) 0.09993(4) 0.0446(2) Uani 1 1 d . . .
Cl2 Cl 0.40315(8) 0.07721(8) 0.25131(5) 0.04184(18) Uani 1 1 d . . .
Cl3 Cl 0.39713(7) 0.38054(7) 0.15316(5) 0.03904(18) Uani 1 1 d . . .
Cl4 Cl -0.30297(8) -0.38795(8) 0.36123(4) 0.03809(17) Uani 1 1 d . . .
Cl5 Cl -0.12398(7) -0.11446(9) 0.24907(5) 0.04330(19) Uani 1 1 d . . .
Cl6 Cl -0.34435(8) -0.01164(8) 0.39134(4) 0.03954(18) Uani 1 1 d . . .
Sn1 Sn 0.229335(18) 0.185994(17) 0.198833(9) 0.02289(8) Uani 1 1 d . . .
Sn2 Sn -0.358360(17) -0.199702(18) 0.301483(9) 0.02414(8) Uani 1 1 d . . .
Si1 Si 0.16100(8) 0.20922(8) 0.39166(4) 0.02720(16) Uani 1 1 d . . .
Si2 Si -0.43809(8) -0.21478(7) 0.10756(4) 0.02591(16) Uani 1 1 d . . .

loop_
_atom_site_aniso_label
_atom_site_aniso_U_11
_atom_site_aniso_U_22
_atom_site_aniso_U_33
_atom_site_aniso_U_23
_atom_site_aniso_U_13
_atom_site_aniso_U_12
C1 0.0201(11) 0.0169(12) 0.0270(13) -0.0012(10) -0.0005(10) 0.0017(9)
C2 0.0228(12) 0.0276(14) 0.0341(15) -0.0032(11) 0.0051(11) 0.0054(10)
C3 0.0199(12) 0.0297(15) 0.0515(19) -0.0078(13) -0.0016(13) 0.0077(11)
C4 0.0264(13) 0.0241(14) 0.0528(19) 0.0013(13) -0.0128(13) 0.0063(11)
C5 0.0250(12) 0.0260(14) 0.0345(15) 0.0042(11) -0.0058(12) 0.0031(10)
C6 0.0407(16) 0.053(2) 0.0334(16) 0.0146(14) -0.0057(14) 0.0083(14)
C7 0.0428(16) 0.0457(18) 0.0299(15) -0.0028(13) 0.0043(13) 0.0082(14)
C8 0.057(2) 0.0398(17) 0.0365(17) 0.0124(14) -0.0012(15) 0.0101(15)
C9 0.0338(15) 0.059(2) 0.0432(18) -0.0056(15) -0.0054(14) 0.0066(14)
C10 0.0229(12) 0.0165(12) 0.0278(13) -0.0005(10) -0.0009(10) 0.0033(9)
C11 0.0275(14) 0.0304(15) 0.0339(15) -0.0025(12) -0.0050(12) 0.0052(11)
C12 0.0197(12) 0.0288(15) 0.0519(19) -0.0029(13) -0.0038(13) 0.0044(11)
C13 0.0247(13) 0.0322(15) 0.0438(17) -0.0009(13) 0.0108(13) 0.0059(11)
C14 0.0320(14) 0.0270(14) 0.0340(15) 0.0007(11) 0.0090(12) 0.0096(11)
C15 0.0413(15) 0.052(2) 0.0315(16) 0.0020(14) 0.0096(14) 0.0124(14)
C16 0.0429(16) 0.0403(17) 0.0400(17) -0.0006(14) 0.0105(14) 0.0149(14)
C17 0.060(2) 0.0280(15) 0.0393(17) 0.0069(13) 0.0158(16) 0.0045(14)
C18 0.0510(18) 0.0470(18) 0.0262(15) 0.0006(13) -0.0038(14) 0.0155(15)
N1 0.0219(10) 0.0262(11) 0.0234(11) 0.0023(8) 0.0026(9) 0.0087(8)
N2 0.0228(10) 0.0238(11) 0.0269(11) 0.0037(9) 0.0011(9) 0.0067(9)
N3 0.0220(10) 0.0241(11) 0.0250(11) -0.0011(9) -0.0014(9) 0.0007(8)
N4 0.0220(10) 0.0249(11) 0.0270(11) 0.0014(9) 0.0020(9) 0.0072(9)
Cl1 0.0513(4) 0.0406(4) 0.0395(4) -0.0141(3) 0.0042(4) 0.0105(3)
Cl2 0.0409(4) 0.0436(4) 0.0507(4) 0.0083(3) 0.0025(3) 0.0275(3)
Cl3 0.0279(3) 0.0328(4) 0.0571(5) 0.0147(3) 0.0118(3) 0.0056(3)
Cl4 0.0379(4) 0.0372(4) 0.0431(4) 0.0055(3) -0.0033(3) 0.0161(3)
Cl5 0.0233(3) 0.0503(4) 0.0492(5) 0.0009(4) 0.0031(3) -0.0037(3)
Cl6 0.0443(4) 0.0332(4) 0.0376(4) -0.0126(3) -0.0084(3) 0.0070(3)
Sn1 0.02254(11) 0.02243(11) 0.02519(12) 0.00226(7) 0.00433(8) 0.00808(7)
Sn2 0.02095(11) 0.02538(11) 0.02432(12) -0.00169(8) -0.00238(8) 0.00334(7)
Si1 0.0282(4) 0.0294(4) 0.0227(4) 0.0017(3) -0.0005(3) 0.0048(3)
Si2 0.0322(4) 0.0218(4) 0.0235(4) 0.0009(3) 0.0022(3) 0.0062(3)

loop_
_atom_type_symbol
_atom_type_description
_atom_type_scat_dispersion_real
_atom_type_scat_dispersion_imag
_atom_type_scat_source
C C 0.0033 0.0016 'International Tables Vol C Tables 4.2.6.8 and 6.1.1.4'
H H 0.0000 0.0000 'International Tables Vol C Tables 4.2.6.8 and 6.1.1.4'
N N 0.0061 0.0033 'International Tables Vol C Tables 4.2.6.8 and 6.1.1.4'
Cl Cl 0.1484 0.1585 'International Tables Vol C Tables 4.2.6.8 and 6.1.1.4'
Sn Sn -0.6537 1.4246 'International Tables Vol C Tables 4.2.6.8 and 6.1.1.4'
Si Si 0.0817 0.0704 'International Tables Vol C Tables 4.2.6.8 and 6.1.1.4'

loop_
_geom_angle_atom_site_label_1
_geom_angle_atom_site_label_2
_geom_angle_atom_site_label_3
_geom_angle
_geom_angle_site_symmetry_1
_geom_angle_site_symmetry_3
_geom_angle_publ_flag
N2 C1 N1 110.4(2) . . ?
N2 C1 C2 118.8(2) . . ?
N1 C1 C2 130.7(2) . . ?
N2 C1 Sn1 58.44(12) . . ?
N1 C1 Sn1 52.13(12) . . ?
C2 C1 Sn1 173.70(18) . . ?
C3 C2 C1 117.6(3) . . ?
C2 C3 C4 122.0(3) . . ?
C5 C4 C3 119.3(3) . . ?
N2 C5 C4 118.5(3) . . ?
N2 C5 C6 116.9(2) . . ?
C4 C5 C6 124.6(3) . . ?
N4 C10 N3 109.8(2) . . ?
N4 C10 C11 119.0(2) . . ?
N3 C10 C11 131.2(2) . . ?
N4 C10 Sn2 57.70(13) . . ?
N3 C10 Sn2 52.14(12) . . ?
C11 C10 Sn2 176.35(19) . . ?
C12 C11 C10 118.1(3) . . ?
C11 C12 C13 121.9(3) . . ?
C14 C13 C12 118.9(3) . . ?
N4 C14 C13 118.8(3) . . ?
N4 C14 C15 116.6(2) . . ?
C13 C14 C15 124.6(3) . . ?
C1 N1 Si1 132.69(17) . . ?
C1 N1 Sn1 96.42(15) . . ?
Si1 N1 Sn1 130.56(11) . . ?
C5 N2 C1 123.8(2) . . ?
C5 N2 Sn1 145.79(18) . . ?
C1 N2 Sn1 90.22(15) . . ?
C10 N3 Si2 132.88(18) . . ?
C10 N3 Sn2 96.30(16) . . ?
Si2 N3 Sn2 130.69(11) . . ?
C14 N4 C10 123.3(2) . . ?
C14 N4 Sn2 145.54(19) . . ?
C10 N4 Sn2 91.09(15) . . ?
N1 Sn1 N2 62.73(8) . . ?
N1 Sn1 Cl1 127.00(6) . . ?
N2 Sn1 Cl1 91.64(6) . . ?
N1 Sn1 Cl3 118.44(7) . . ?
N2 Sn1 Cl3 95.51(6) . . ?
Cl1 Sn1 Cl3 108.99(4) . . ?
N1 Sn1 Cl2 98.93(6) . . ?
N2 Sn1 Cl2 161.00(6) . . ?
Cl1 Sn1 Cl2 96.43(4) . . ?
Cl3 Sn1 Cl2 98.05(3) . . ?
N1 Sn1 C1 31.45(8) . . ?
N2 Sn1 C1 31.34(8) . . ?
Cl1 Sn1 C1 110.47(6) . . ?
Cl3 Sn1 C1 110.88(6) . . ?
Cl2 Sn1 C1 130.00(6) . . ?
N3 Sn2 N4 62.76(8) . . ?
N3 Sn2 Cl6 126.03(6) . . ?
N4 Sn2 Cl6 92.58(6) . . ?
N3 Sn2 Cl4 119.98(6) . . ?
N4 Sn2 Cl4 94.28(6) . . ?
Cl6 Sn2 Cl4 108.33(3) . . ?
N3 Sn2 Cl5 98.82(6) . . ?
N4 Sn2 Cl5 161.45(6) . . ?
Cl6 Sn2 Cl5 97.40(4) . . ?
Cl4 Sn2 Cl5 97.33(4) . . ?
N3 Sn2 C10 31.56(8) . . ?
N4 Sn2 C10 31.20(8) . . ?
Cl6 Sn2 C10 111.25(6) . . ?
Cl4 Sn2 C10 110.03(6) . . ?
Cl5 Sn2 C10 130.32(6) . . ?
N1 Si1 C8 109.66(13) . . ?
N1 Si1 C7 110.85(13) . . ?
C8 Si1 C7 109.75(15) . . ?
N1 Si1 C9 107.12(14) . . ?
C8 Si1 C9 110.61(16) . . ?
C7 Si1 C9 108.82(14) . . ?
N3 Si2 C17 109.02(12) . . ?
N3 Si2 C18 111.36(12) . . ?
C17 Si2 C18 109.63(16) . . ?
N3 Si2 C16 108.36(13) . . ?
C17 Si2 C16 110.46(15) . . ?
C18 Si2 C16 108.00(14) . . ?

loop_
_geom_bond_atom_site_label_1
_geom_bond_atom_site_label_2
_geom_bond_distance
_geom_bond_site_symmetry_2
_geom_bond_publ_flag
C1 N2 1.358(3) . ?
C1 N1 1.371(3) . ?
C1 C2 1.408(3) . ?
C1 Sn1 2.611(2) . ?
C2 C3 1.374(4) . ?
C3 C4 1.388(4) . ?
C4 C5 1.378(4) . ?
C5 N2 1.350(3) . ?
C5 C6 1.500(4) . ?
C7 Si1 1.856(3) . ?
C8 Si1 1.848(3) . ?
C9 Si1 1.863(3) . ?
C10 N4 1.354(3) . ?
C10 N3 1.376(3) . ?
C10 C11 1.400(4) . ?
C10 Sn2 2.612(3) . ?
C11 C12 1.363(4) . ?
C12 C13 1.392(4) . ?
C13 C14 1.375(4) . ?
C14 N4 1.353(3) . ?
C14 C15 1.502(4) . ?
C16 Si2 1.861(3) . ?
C17 Si2 1.853(3) . ?
C18 Si2 1.856(3) . ?
N1 Si1 1.764(2) . ?
N1 Sn1 2.074(2) . ?
N2 Sn1 2.224(2) . ?
N3 Si2 1.770(2) . ?
N3 Sn2 2.075(2) . ?
N4 Sn2 2.209(2) . ?
Cl1 Sn1 2.3235(11) . ?
Cl2 Sn1 2.3441(9) . ?
Cl3 Sn1 2.3256(11) . ?
Cl4 Sn2 2.3279(9) . ?
Cl5 Sn2 2.3464(10) . ?
Cl6 Sn2 2.3244(10) . ?
